data_7704032
loop_
_publ_author_name
'De Bellis, Jacopo'
'Bellucci, Luca'
'Bottaro, Gregorio'
'Labella, Luca'
'Marchetti, Fabio'
'Samaritani, Simona'
'Belli Dell'Amico, Daniela'
'Armelao, Lidia'

_publ_section_title
;
 Single-crystal-to-single-crystal post-synthetic modifications of
 three-dimensional LOFs (Ln = Gd, Eu): a way to modulate their
 luminescence and thermometric properties.
;
_journal_issue 18
_journal_name_full 'Dalton transactions (Cambridge, England : 2003)'
_journal_page_first 6030
_journal_page_last 6042
_journal_paper_doi 10.1039/d0dt00449a
_journal_volume 49
_journal_year 2020
_chemical_formula_moiety 'C33 H26 Gd2 N6 O19, 3(C3 H4 N2), C H Cl3'
_chemical_formula_sum 'C43 H39 Cl3 Gd2 N12 O19'
_chemical_formula_weight 1448.71
_space_group_crystal_system triclinic
_space_group_IT_number 2
_space_group_name_Hall '-P 1'
_space_group_name_H-M_alt 'P -1'
_atom_sites_solution_hydrogens mixed
_audit_creation_method SHELXL-2014/7
_audit_update_record
;
2019-09-30 deposited with the CCDC.	2020-04-08 downloaded from the CCDC.
;
_cell_angle_alpha 93.1970(10)
_cell_angle_beta 91.8830(10)
_cell_angle_gamma 113.8510(10)
_cell_formula_units_Z 2
_cell_length_a 12.2260(5)
_cell_length_b 14.8722(6)
_cell_length_c 16.0462(6)
_cell_measurement_reflns_used 9632
_cell_measurement_temperature 293(2)
_cell_measurement_theta_max 34.93
_cell_measurement_theta_min 3.00
_cell_volume 2659.41(18)
_computing_cell_refinement 'Bruker SAINT'
_computing_data_collection 'Bruker APEX2'
_computing_data_reduction 'Bruker SAINT'
_computing_molecular_graphics 'Bruker SHELXTL'
_computing_publication_material 'WinGX publication routines (Farrugia, 1999)'
_computing_structure_refinement 'SHELXL-2014/7 (Sheldrick, 2014)'
_computing_structure_solution 'SHELXT (Sheldrick, 2015)'
_diffrn_ambient_temperature 293(2)
_diffrn_measured_fraction_theta_full 0.997
_diffrn_measured_fraction_theta_max 0.997
_diffrn_measurement_device_type 'Bruker APEX-II CCD'
_diffrn_measurement_method '\f and \w scans'
_diffrn_radiation_monochromator graphite
_diffrn_radiation_source 'sealed tube'
_diffrn_radiation_type MoK\a
_diffrn_radiation_wavelength 0.71073
_diffrn_reflns_av_R_equivalents 0.0300
_diffrn_reflns_av_unetI/netI 0.0158
_diffrn_reflns_Laue_measured_fraction_full 0.997
_diffrn_reflns_Laue_measured_fraction_max 0.997
_diffrn_reflns_limit_h_max 17
_diffrn_reflns_limit_h_min -17
_diffrn_reflns_limit_k_max 20
_diffrn_reflns_limit_k_min -20
_diffrn_reflns_limit_l_max 22
_diffrn_reflns_limit_l_min -22
_diffrn_reflns_number 147951
_diffrn_reflns_point_group_measured_fraction_full 0.997
_diffrn_reflns_point_group_measured_fraction_max 0.997
_diffrn_reflns_theta_full 25.242
_diffrn_reflns_theta_max 30.004
_diffrn_reflns_theta_min 2.288
_exptl_absorpt_coefficient_mu 2.708
_exptl_absorpt_correction_T_max 0.8567
_exptl_absorpt_correction_T_min 0.2064
_exptl_absorpt_correction_type numerical
_exptl_absorpt_process_details 'Bruker SADABS-2016/2'
_exptl_crystal_colour yellow
_exptl_crystal_density_diffrn 1.809
_exptl_crystal_description Prism
_exptl_crystal_F_000 1424
_exptl_crystal_size_max 0.228
_exptl_crystal_size_mid 0.187
_exptl_crystal_size_min 0.144
_refine_diff_density_max 2.654
_refine_diff_density_min -0.896
_refine_diff_density_rms 0.138
_refine_ls_extinction_method none
_refine_ls_goodness_of_fit_ref 1.062
_refine_ls_hydrogen_treatment constr
_refine_ls_matrix_type full
_refine_ls_number_parameters 671
_refine_ls_number_reflns 15460
_refine_ls_number_restraints 30
_refine_ls_restrained_S_all 1.063
_refine_ls_R_factor_all 0.0442
_refine_ls_R_factor_gt 0.0310
_refine_ls_shift/su_max 0.002
_refine_ls_shift/su_mean 0.000
_refine_ls_structure_factor_coef Fsqd
_refine_ls_weighting_details 'w=1/[\s^2^(Fo^2^)+(0.0395P)^2^+9.1357P] where P=(Fo^2^+2Fc^2^)/3'
_refine_ls_weighting_scheme calc
_refine_ls_wR_factor_gt 0.0817
_refine_ls_wR_factor_ref 0.0924
_reflns_Friedel_coverage 0.000
_reflns_number_gt 12357
_reflns_number_total 15460
_reflns_threshold_expression 'I > 2\s(I)'
_cod_data_source_file d0dt00449a2.cif
_cod_data_source_block shelx_CCDC2
_cod_depositor_comments
;
The following automatic conversions were performed:

data item '_exptl_absorpt_correction_type' value 'Numerical' was
changed to 'numerical' in accordance with the
/home/data/users/saulius/crontab/automatic-downloads/rss-feeds/RSC/lib/dictionaries/cif_core.dic
dictionary named 'cif_core.dic' version 2.4.2 last updated on
2011-04-26.

Automatic conversion script
Id: cif_fix_values 7556 2019-12-06 15:28:31Z antanas 

 Adding full bibliography for 7704030--7704032.cif.
;
_cod_database_code 7704032
_shelx_shelxl_version_number 2014/7
_shelx_space_group_comment
;
The symmetry employed for this shelxl refinement is uniquely defined
by the following loop, which should always be used as a source of
symmetry information in preference to the above space-group names.
They are only intended as comments.
;

loop_
_space_group_symop_operation_xyz
'x, y, z'
'-x, -y, -z'

loop_
_atom_site_label
_atom_site_type_symbol
_atom_site_fract_x
_atom_site_fract_y
_atom_site_fract_z
_atom_site_U_iso_or_equiv
_atom_site_adp_type
_atom_site_occupancy
_atom_site_site_symmetry_order
_atom_site_calc_flag
_atom_site_refinement_flags_posn
_atom_site_refinement_flags_adp
_atom_site_refinement_flags_occupancy
_atom_site_disorder_assembly
_atom_site_disorder_group
Gd1 Gd 0.68777(2) 0.55262(2) -0.00098(2) 0.01504(4) Uani 1 1 d . . . . .
Gd2 Gd 0.31627(2) -0.04443(2) 0.49722(2) 0.01547(4) Uani 1 1 d . . . . .
C1 C 0.5635(3) 0.1418(2) -0.3817(2) 0.0230(6) Uani 1 1 d . . . . .
C2 C 0.5331(3) 0.1915(3) -0.3084(2) 0.0261(7) Uani 1 1 d . . . . .
C3 C 0.6242(3) 0.2618(3) -0.2541(3) 0.0368(9) Uani 1 1 d . . . . .
C4 C 0.5934(3) 0.3101(3) -0.1887(3) 0.0359(9) Uani 1 1 d . . . . .
H4 H 0.6536 0.3568 -0.1531 0.043 Uiso 1 1 calc R U . . .
C5 C 0.4740(3) 0.2899(3) -0.1752(2) 0.0263(7) Uani 1 1 d . . . . .
C6 C 0.3832(3) 0.2177(3) -0.2280(2) 0.0294(7) Uani 1 1 d . . . . .
C7 C 0.4141(3) 0.1698(3) -0.2935(2) 0.0286(7) Uani 1 1 d . . . . .
H7 H 0.3539 0.1221 -0.3284 0.034 Uiso 1 1 calc R U . . .
C8 C 0.4460(3) 0.3472(2) -0.1060(2) 0.0231(6) Uani 1 1 d . . . . .
C9 C 0.8724(5) 0.4318(4) -0.0537(4) 0.0522(12) Uani 1 1 d . . . . .
H9 H 0.8961 0.4701 -0.0991 0.063 Uiso 1 1 calc R U . . .
C10 C 0.8620(6) 0.3260(5) 0.0341(5) 0.082(2) Uani 1 1 d . . . . .
H10 H 0.8729 0.2770 0.0622 0.098 Uiso 1 1 calc R U . . .
C11 C 0.7835(6) 0.3671(5) 0.0508(4) 0.079(2) Uani 1 1 d . . . . .
H11 H 0.7333 0.3520 0.0950 0.095 Uiso 1 1 calc R U . . .
C12 C 0.5078(3) 0.3879(2) 0.1258(2) 0.0220(6) Uani 1 1 d . . . . .
C13 C 0.5075(3) 0.3173(2) 0.1893(2) 0.0232(6) Uani 1 1 d . . . . .
C14 C 0.4044(3) 0.2313(3) 0.1995(2) 0.0290(7) Uani 1 1 d . . . . .
C15 C 0.4079(3) 0.1689(3) 0.2596(2) 0.0289(7) Uani 1 1 d . . . . .
H15 H 0.3396 0.1124 0.2666 0.035 Uiso 1 1 calc R U . . .
C16 C 0.5113(3) 0.1887(2) 0.3098(2) 0.0239(6) Uani 1 1 d . . . . .
C17 C 0.6148(3) 0.2742(3) 0.2993(2) 0.0297(8) Uani 1 1 d . . . . .
C18 C 0.6108(3) 0.3373(3) 0.2398(2) 0.0301(8) Uani 1 1 d . . . . .
H18 H 0.6788 0.3943 0.2335 0.036 Uiso 1 1 calc R U . . .
C19 C 0.5083(3) 0.1188(2) 0.3742(2) 0.0222(6) Uani 1 1 d . . . . .
C20 C 0.3312(6) 0.1946(4) 0.4869(4) 0.0571(14) Uani 1 1 d . . . . .
H20 H 0.4099 0.2143 0.4718 0.069 Uiso 1 1 calc R U . . .
C21 C 0.1594(7) 0.1973(5) 0.5121(4) 0.0720(19) Uani 1 1 d . . . . .
H21 H 0.0968 0.2172 0.5172 0.086 Uiso 1 1 calc R U . . .
C22 C 0.1587(5) 0.1089(4) 0.5280(4) 0.0549(13) Uani 1 1 d . . . . .
H22 H 0.0944 0.0574 0.5480 0.066 Uiso 1 1 calc R U . . .
C23 C 0.1092(5) -0.0186(4) 0.3497(3) 0.0489(11) Uani 1 1 d . . . . .
H23 H 0.1468 0.0499 0.3556 0.059 Uiso 1 1 calc R U . . .
C24 C -0.0135(5) -0.1675(4) 0.3067(3) 0.0541(13) Uani 1 1 d . . . . .
H24 H -0.0763 -0.2210 0.2790 0.065 Uiso 1 1 calc R U . . .
C25 C 0.0673(5) -0.1712(4) 0.3625(3) 0.0507(12) Uani 1 1 d . . . . .
H25 H 0.0701 -0.2294 0.3786 0.061 Uiso 1 1 calc R U . . .
C26 C 0.1387(3) -0.1518(3) 0.6082(2) 0.0301(8) Uani 1 1 d . . . . .
C27 C 0.0609(3) -0.2059(3) 0.6749(2) 0.0294(7) Uani 1 1 d . . . . .
C28 C -0.0079(4) -0.3075(3) 0.6637(2) 0.0341(8) Uani 1 1 d . . . . .
C29 C -0.0783(4) -0.3565(3) 0.7276(2) 0.0351(9) Uani 1 1 d . . . . .
H29 H -0.1240 -0.4241 0.7205 0.042 Uiso 1 1 calc R U . . .
C30 C -0.0799(3) -0.3037(3) 0.8020(2) 0.0287(7) Uani 1 1 d . . . . .
C31 C -0.0092(4) -0.2028(3) 0.8136(2) 0.0349(9) Uani 1 1 d . . . . .
C32 C 0.0600(4) -0.1533(3) 0.7498(3) 0.0365(9) Uani 1 1 d . . . . .
H32 H 0.1054 -0.0856 0.7569 0.044 Uiso 1 1 calc R U . . .
C33 C -0.1569(3) -0.3560(3) 0.8694(2) 0.0285(7) Uani 1 1 d . . . . .
N1 N 0.7879(3) 0.4327(3) -0.0050(2) 0.0371(8) Uani 1 1 d . . . . .
N2 N 0.9201(5) 0.3701(4) -0.0307(4) 0.0667(14) Uani 1 1 d . . . . .
H2 H 0.9776 0.3607 -0.0535 0.080 Uiso 1 1 calc R U . . .
N3 N 0.2659(3) 0.1058(2) 0.5107(2) 0.0348(7) Uani 1 1 d . . . . .
N4 N 0.2725(6) 0.2519(4) 0.4869(4) 0.0764(17) Uani 1 1 d . . . . .
H4A H 0.2996 0.3119 0.4736 0.092 Uiso 1 1 calc R U . . .
N5 N 0.1434(3) -0.0816(3) 0.3926(2) 0.0360(7) Uani 1 1 d . . . . .
N6 N 0.0130(5) -0.0715(5) 0.2979(3) 0.0764(16) Uani 1 1 d . . . . .
H6 H -0.0246 -0.0483 0.2651 0.092 Uiso 1 1 calc R U . . .
O1 O 0.6734(2) 0.1668(2) -0.39563(17) 0.0315(6) Uani 1 1 d . . . . .
O2 O 0.4825(2) 0.07702(18) -0.42874(15) 0.0264(5) Uani 1 1 d . . . . .
O3 O 0.7426(3) 0.2868(4) -0.2633(3) 0.0724(14) Uani 1 1 d . . . . .
H3 H 0.7508 0.2532 -0.3029 0.109 Uiso 1 1 calc R U . . .
O4 O 0.2649(3) 0.1927(3) -0.2170(2) 0.0523(10) Uani 1 1 d . . . . .
H4B H 0.2578 0.2267 -0.1773 0.078 Uiso 1 1 calc R U . . .
O5 O 0.5285(2) 0.41935(18) -0.06740(16) 0.0293(5) Uani 1 1 d . . . . .
O6 O 0.3372(2) 0.3223(2) -0.09031(17) 0.0311(6) Uani 1 1 d . . . . .
O7 O 0.8586(2) 0.6253(2) 0.09961(17) 0.0327(6) Uani 1 1 d G . . . .
H7A H 0.9135 0.6902 0.1047 0.049 Uiso 1 1 d G U . . .
H7B H 0.8527 0.6036 0.1536 0.049 Uiso 1 1 d G U . . .
O8 O 0.6054(2) 0.45682(18) 0.11218(15) 0.0252(5) Uani 1 1 d . . . . .
O9 O 0.4074(2) 0.37331(19) 0.09019(16) 0.0292(5) Uani 1 1 d . . . . .
O10 O 0.2995(3) 0.2055(2) 0.1530(2) 0.0492(9) Uani 1 1 d . . . . .
H10A H 0.3094 0.2434 0.1159 0.074 Uiso 1 1 calc R U . . .
O11 O 0.7187(3) 0.2988(2) 0.3457(2) 0.0542(10) Uani 1 1 d . . . . .
H11A H 0.7106 0.2566 0.3786 0.081 Uiso 1 1 calc R U . . .
O12 O 0.4094(2) 0.05276(18) 0.38789(15) 0.0256(5) Uani 1 1 d . . . . .
O13 O 0.6072(2) 0.13311(19) 0.41283(16) 0.0300(6) Uani 1 1 d . . . . .
O14 O 0.1994(3) -0.0603(2) 0.61932(19) 0.0409(7) Uani 1 1 d . . . . .
O15 O 0.1447(2) -0.1994(2) 0.54149(17) 0.0343(6) Uani 1 1 d . . . . .
O16 O -0.0114(4) -0.3607(3) 0.5923(3) 0.0732(13) Uani 1 1 d . . . . .
H16 H 0.0330 -0.3247 0.5596 0.110 Uiso 1 1 calc R U . . .
O17 O 0.0025(4) -0.1488(3) 0.8884(3) 0.0695(12) Uani 1 1 d . . . . .
H17 H -0.0416 -0.1842 0.9216 0.104 Uiso 1 1 calc R U . . .
O18 O -0.2281(3) -0.4454(2) 0.85723(18) 0.0384(7) Uani 1 1 d . . . . .
O19 O -0.1510(2) -0.3088(2) 0.93942(16) 0.0340(6) Uani 1 1 d . . . . .
N7 N 0.3684(8) 0.4349(5) 0.4176(5) 0.112(3) Uani 1 1 d D . . . .
C34 C 0.3643(10) 0.4172(7) 0.3376(6) 0.119(3) Uani 1 1 d D . . . .
H34 H 0.3349 0.3549 0.3094 0.143 Uiso 1 1 calc R U . . .
N8 N 0.4095(12) 0.5030(8) 0.3014(6) 0.187(5) Uani 1 1 d D . . . .
H8 H 0.4162 0.5101 0.2488 0.225 Uiso 1 1 calc R U . . .
C35 C 0.4414(15) 0.5738(6) 0.3614(7) 0.199(9) Uani 1 1 d D . . . .
H35 H 0.4793 0.6410 0.3549 0.239 Uiso 1 1 calc R U . . .
C36 C 0.4095(13) 0.5318(6) 0.4345(6) 0.174(7) Uani 1 1 d D . . . .
H36 H 0.4152 0.5646 0.4867 0.209 Uiso 1 1 calc R U . . .
N9 N 1.0010(5) 0.8212(3) 0.1031(3) 0.0685(14) Uani 1 1 d D . . . .
C37 C 0.9837(8) 0.9005(6) 0.0883(4) 0.097(3) Uani 1 1 d D . . . .
H37 H 0.9104 0.9001 0.0703 0.116 Uiso 1 1 calc R U . . .
N10 N 1.0847(11) 0.9818(5) 0.1022(5) 0.142(4) Uani 1 1 d D . . . .
H10B H 1.0937 1.0418 0.0979 0.170 Uiso 1 1 calc R U . . .
C38 C 1.1685(8) 0.9504(7) 0.1243(6) 0.115(4) Uani 1 1 d D . . . .
H38 H 1.2491 0.9904 0.1371 0.138 Uiso 1 1 calc R U . . .
C39 C 1.1190(7) 0.8538(6) 0.1251(5) 0.097(3) Uani 1 1 d D . . . .
H39 H 1.1588 0.8143 0.1385 0.116 Uiso 1 1 calc R U . . .
N11 N 0.8606(6) 0.5909(5) 0.2644(4) 0.0854(18) Uani 1 1 d D . . . .
C40 C 0.9358(9) 0.5538(8) 0.2879(7) 0.126(4) Uiso 1 1 d D . . . .
H40 H 0.9921 0.5453 0.2545 0.151 Uiso 1 1 calc R U . . .
N12 N 0.9202(10) 0.5298(8) 0.3670(7) 0.159(4) Uiso 1 1 d D . . . .
H12A H 0.9615 0.5067 0.3964 0.191 Uiso 1 1 calc R U . . .
C41 C 0.8313(10) 0.5478(8) 0.3903(6) 0.120(3) Uiso 1 1 d D . . . .
H41 H 0.7975 0.5341 0.4416 0.144 Uiso 1 1 calc R U . . .
C42 C 0.7932(10) 0.5904(8) 0.3283(7) 0.130(4) Uiso 1 1 d D . . . .
H42 H 0.7334 0.6139 0.3305 0.156 Uiso 1 1 calc R U . . .
C43A C 0.4058(8) 0.0230(7) -0.1293(4) 0.227(10) Uiso 0.624(5) 1 d G U P A 1
H43A H 0.3822 0.0446 -0.1809 0.341 Uiso 0.624(5) 1 d G U P A 1
Cl1A Cl 0.3441(11) -0.1060(7) -0.1363(7) 0.350(4) Uiso 0.624(5) 1 d G U P A 1
Cl2A Cl 0.3507(11) 0.0685(9) -0.0451(7) 0.350(4) Uiso 0.624(5) 1 d G U P A 1
Cl3A Cl 0.5623(8) 0.0702(8) -0.1196(7) 0.350(4) Uiso 0.624(5) 1 d G U P A 1
C43B C 0.4278(8) 0.0635(6) -0.1062(5) 0.227(10) Uiso 0.376(5) 1 d G U P A 2
H43B H 0.4147 0.1087 -0.1436 0.341 Uiso 0.376(5) 1 d G U P A 2
Cl1B Cl 0.2881(7) -0.0217(9) -0.0798(7) 0.350(4) Uiso 0.376(5) 1 d G U P A 2
Cl2B Cl 0.5123(12) 0.1327(8) -0.0168(7) 0.350(4) Uiso 0.376(5) 1 d G U P A 2
Cl3B Cl 0.5051(10) 0.0035(9) -0.1591(6) 0.350(4) Uiso 0.376(5) 1 d G U P A 2

loop_
_atom_site_aniso_label
_atom_site_aniso_U_11
_atom_site_aniso_U_22
_atom_site_aniso_U_33
_atom_site_aniso_U_23
_atom_site_aniso_U_13
_atom_site_aniso_U_12
Gd1 0.01605(7) 0.01678(7) 0.01362(7) 0.00492(5) 0.00458(5) 0.00729(5)
Gd2 0.01657(8) 0.01720(7) 0.01312(7) 0.00492(5) 0.00423(5) 0.00663(5)
C1 0.0281(17) 0.0230(14) 0.0191(14) -0.0028(12) 0.0019(12) 0.0121(13)
C2 0.0227(16) 0.0281(16) 0.0243(16) -0.0094(13) 0.0020(13) 0.0085(13)
C3 0.0211(17) 0.046(2) 0.037(2) -0.0194(17) 0.0020(15) 0.0095(16)
C4 0.0207(17) 0.042(2) 0.036(2) -0.0211(17) -0.0005(15) 0.0068(15)
C5 0.0216(16) 0.0280(16) 0.0260(16) -0.0089(13) 0.0028(13) 0.0081(13)
C6 0.0211(16) 0.0342(18) 0.0282(17) -0.0090(14) 0.0032(13) 0.0078(14)
C7 0.0203(16) 0.0306(17) 0.0275(17) -0.0112(14) 0.0008(13) 0.0045(13)
C8 0.0275(16) 0.0222(14) 0.0197(14) -0.0025(12) 0.0024(12) 0.0107(13)
C9 0.047(3) 0.064(3) 0.058(3) 0.001(2) 0.008(2) 0.036(3)
C10 0.080(5) 0.083(4) 0.121(6) 0.038(4) 0.026(4) 0.068(4)
C11 0.095(5) 0.098(5) 0.094(5) 0.058(4) 0.051(4) 0.080(4)
C12 0.0248(16) 0.0249(15) 0.0196(14) 0.0114(12) 0.0060(12) 0.0119(13)
C13 0.0221(15) 0.0253(15) 0.0228(15) 0.0141(12) 0.0021(12) 0.0087(12)
C14 0.0244(17) 0.0277(16) 0.0306(18) 0.0158(14) -0.0023(14) 0.0049(13)
C15 0.0248(17) 0.0262(16) 0.0318(18) 0.0174(14) -0.0007(14) 0.0045(13)
C16 0.0249(16) 0.0237(15) 0.0236(15) 0.0149(12) 0.0042(12) 0.0087(13)
C17 0.0226(16) 0.0301(17) 0.0328(18) 0.0175(15) -0.0031(14) 0.0055(14)
C18 0.0219(16) 0.0283(16) 0.0357(19) 0.0208(15) 0.0009(14) 0.0035(13)
C19 0.0277(16) 0.0220(14) 0.0197(14) 0.0110(12) 0.0056(12) 0.0115(12)
C20 0.073(4) 0.036(2) 0.070(4) 0.013(2) 0.027(3) 0.027(2)
C21 0.088(5) 0.079(4) 0.082(4) 0.017(3) 0.024(4) 0.066(4)
C22 0.051(3) 0.055(3) 0.069(3) 0.006(3) 0.019(3) 0.031(2)
C23 0.048(3) 0.058(3) 0.040(2) 0.014(2) -0.003(2) 0.020(2)
C24 0.041(3) 0.057(3) 0.048(3) 0.003(2) -0.015(2) 0.004(2)
C25 0.046(3) 0.049(3) 0.047(3) 0.003(2) 0.000(2) 0.009(2)
C26 0.0275(18) 0.0391(19) 0.0297(18) 0.0181(15) 0.0147(14) 0.0166(15)
C27 0.0290(18) 0.0336(18) 0.0275(17) 0.0153(14) 0.0149(14) 0.0121(15)
C28 0.035(2) 0.0357(19) 0.0265(18) 0.0087(15) 0.0151(15) 0.0077(16)
C29 0.036(2) 0.0316(18) 0.0309(19) 0.0102(15) 0.0172(16) 0.0051(16)
C30 0.0298(18) 0.0318(17) 0.0265(17) 0.0137(14) 0.0153(14) 0.0120(14)
C31 0.042(2) 0.0317(18) 0.0299(18) 0.0111(15) 0.0209(17) 0.0109(16)
C32 0.041(2) 0.0312(18) 0.035(2) 0.0136(16) 0.0218(17) 0.0104(16)
C33 0.0265(17) 0.0345(18) 0.0268(17) 0.0146(14) 0.0124(14) 0.0125(14)
N1 0.0392(19) 0.0369(17) 0.044(2) 0.0032(15) 0.0068(15) 0.0239(15)
N2 0.057(3) 0.067(3) 0.092(4) -0.012(3) 0.013(3) 0.043(3)
N3 0.0420(19) 0.0318(16) 0.0370(18) 0.0068(14) 0.0101(15) 0.0205(15)
N4 0.113(5) 0.049(3) 0.089(4) 0.027(3) 0.037(3) 0.051(3)
N5 0.0246(16) 0.0410(18) 0.0364(18) 0.0057(14) -0.0078(13) 0.0075(14)
N6 0.069(3) 0.105(5) 0.058(3) 0.010(3) -0.020(3) 0.040(3)
O1 0.0275(13) 0.0341(13) 0.0314(13) -0.0077(11) 0.0072(11) 0.0119(11)
O2 0.0337(13) 0.0224(11) 0.0210(11) -0.0040(9) -0.0009(10) 0.0102(10)
O3 0.0217(15) 0.101(3) 0.074(3) -0.057(2) 0.0017(16) 0.0124(18)
O4 0.0200(14) 0.072(2) 0.051(2) -0.0322(17) 0.0043(13) 0.0092(14)
O5 0.0356(14) 0.0221(11) 0.0248(12) -0.0056(9) 0.0015(10) 0.0072(10)
O6 0.0277(13) 0.0345(13) 0.0321(14) -0.0089(11) 0.0047(11) 0.0150(11)
O7 0.0275(14) 0.0378(14) 0.0306(14) 0.0033(11) -0.0041(11) 0.0113(11)
O8 0.0234(12) 0.0279(12) 0.0249(12) 0.0168(10) 0.0072(9) 0.0087(10)
O9 0.0245(12) 0.0342(13) 0.0307(13) 0.0190(11) 0.0014(10) 0.0117(10)
O10 0.0309(15) 0.0405(16) 0.061(2) 0.0315(15) -0.0192(14) -0.0025(12)
O11 0.0318(16) 0.0469(18) 0.069(2) 0.0395(17) -0.0193(15) -0.0023(13)
O12 0.0247(12) 0.0283(12) 0.0250(12) 0.0161(10) 0.0068(9) 0.0097(10)
O13 0.0283(13) 0.0313(13) 0.0309(13) 0.0190(11) 0.0011(10) 0.0106(10)
O14 0.0501(18) 0.0317(14) 0.0439(17) 0.0174(12) 0.0321(14) 0.0156(13)
O15 0.0313(14) 0.0410(15) 0.0261(13) 0.0108(11) 0.0122(11) 0.0083(12)
O16 0.085(3) 0.059(2) 0.053(2) 0.0050(19) 0.031(2) 0.004(2)
O17 0.082(3) 0.053(2) 0.057(2) 0.0055(18) 0.033(2) 0.008(2)
O18 0.0459(17) 0.0284(13) 0.0360(15) 0.0113(11) 0.0244(13) 0.0075(12)
O19 0.0289(14) 0.0400(15) 0.0231(12) 0.0090(11) 0.0108(10) 0.0022(11)
N7 0.155(7) 0.067(4) 0.096(5) 0.032(4) 0.003(5) 0.023(4)
C34 0.144(10) 0.101(7) 0.113(8) 0.021(6) 0.015(7) 0.049(7)
N8 0.247(14) 0.127(8) 0.142(9) 0.076(8) 0.016(9) 0.021(9)
C35 0.38(2) 0.055(5) 0.126(9) 0.018(6) -0.091(12) 0.052(9)
C36 0.281(17) 0.062(5) 0.136(10) 0.018(6) -0.079(11) 0.030(8)
N9 0.085(4) 0.046(2) 0.058(3) -0.002(2) -0.005(3) 0.011(2)
C37 0.147(8) 0.102(6) 0.059(4) 0.027(4) 0.019(5) 0.065(6)
N10 0.264(13) 0.049(4) 0.098(6) 0.019(4) 0.067(8) 0.042(6)
C38 0.094(7) 0.082(6) 0.105(7) -0.026(5) 0.027(6) -0.026(5)
C39 0.085(6) 0.102(6) 0.093(6) -0.029(5) 0.011(5) 0.031(5)
N11 0.095(5) 0.080(4) 0.065(4) 0.022(3) -0.006(3) 0.018(3)

loop_
_atom_type_symbol
_atom_type_description
_atom_type_scat_dispersion_real
_atom_type_scat_dispersion_imag
_atom_type_scat_source
C C 0.0033 0.0016 'International Tables Vol C Tables 4.2.6.8 and 6.1.1.4'
H H 0.0000 0.0000 'International Tables Vol C Tables 4.2.6.8 and 6.1.1.4'
Cl Cl 0.1484 0.1585 'International Tables Vol C Tables 4.2.6.8 and 6.1.1.4'
N N 0.0061 0.0033 'International Tables Vol C Tables 4.2.6.8 and 6.1.1.4'
O O 0.0106 0.0060 'International Tables Vol C Tables 4.2.6.8 and 6.1.1.4'
Gd Gd -0.1653 3.9035 'International Tables Vol C Tables 4.2.6.8 and 6.1.1.4'

loop_
_exptl_crystal_face_index_h
_exptl_crystal_face_index_k
_exptl_crystal_face_index_l
_exptl_crystal_face_perp_dist
1.00 -2.00 -2.00 0.0880
-1.00 0.00 0.00 0.0150
1.00 0.00 0.00 0.0770
0.00 -1.00 -1.00 0.0650
0.00 1.00 1.00 0.0990
0.00 -1.00 1.00 0.0410
-2.00 1.00 -1.00 0.0140
1.00 -2.00 2.00 0.0660
-1.00 2.00 -2.00 0.0720
1.00 2.00 0.00 0.1000
2.00 1.00 2.00 0.0910

loop_
_geom_angle_atom_site_label_1
_geom_angle_atom_site_label_2
_geom_angle_atom_site_label_3
_geom_angle
_geom_angle_site_symmetry_1
_geom_angle_site_symmetry_3
_geom_angle_publ_flag
O5 Gd1 O8 78.23(9) . . ?
O5 Gd1 O9 76.23(9) . 2_665 ?
O8 Gd1 O9 127.27(9) . 2_665 ?
O5 Gd1 O6 123.22(9) . 2_665 ?
O8 Gd1 O6 81.04(9) . 2_665 ?
O9 Gd1 O6 75.86(10) 2_665 2_665 ?
O5 Gd1 O7 152.49(10) . . ?
O8 Gd1 O7 81.20(9) . . ?
O9 Gd1 O7 131.19(9) 2_665 . ?
O6 Gd1 O7 70.55(10) 2_665 . ?
O5 Gd1 O19 129.99(9) . 1_664 ?
O8 Gd1 O19 151.14(9) . 1_664 ?
O9 Gd1 O19 73.10(9) 2_665 1_664 ?
O6 Gd1 O19 85.89(10) 2_665 1_664 ?
O7 Gd1 O19 70.18(9) . 1_664 ?
O5 Gd1 O18 81.62(9) . 1_664 ?
O8 Gd1 O18 145.60(9) . 1_664 ?
O9 Gd1 O18 73.13(10) 2_665 1_664 ?
O6 Gd1 O18 133.33(9) 2_665 1_664 ?
O7 Gd1 O18 106.41(10) . 1_664 ?
O19 Gd1 O18 52.18(9) 1_664 1_664 ?
O5 Gd1 N1 82.96(11) . . ?
O8 Gd1 N1 77.77(10) . . ?
O9 Gd1 N1 141.71(11) 2_665 . ?
O6 Gd1 N1 141.73(11) 2_665 . ?
O7 Gd1 N1 74.96(11) . . ?
O19 Gd1 N1 97.74(11) 1_664 . ?
O18 Gd1 N1 72.29(11) 1_664 . ?
O5 Gd1 C33 105.67(10) . 1_664 ?
O8 Gd1 C33 161.93(10) . 1_664 ?
O9 Gd1 C33 70.42(10) 2_665 1_664 ?
O6 Gd1 C33 109.85(10) 2_665 1_664 ?
O7 Gd1 C33 88.80(10) . 1_664 ?
O19 Gd1 C33 26.24(10) 1_664 1_664 ?
O18 Gd1 C33 25.96(10) 1_664 1_664 ?
N1 Gd1 C33 85.13(11) . 1_664 ?
O2 Gd2 O12 79.78(9) 1_556 . ?
O2 Gd2 O13 75.14(9) 1_556 2_656 ?
O12 Gd2 O13 128.79(9) . 2_656 ?
O2 Gd2 O1 124.24(9) 1_556 2_655 ?
O12 Gd2 O1 78.27(9) . 2_655 ?
O13 Gd2 O1 80.21(10) 2_656 2_655 ?
O2 Gd2 O14 90.22(10) 1_556 . ?
O12 Gd2 O14 147.01(9) . . ?
O13 Gd2 O14 77.17(10) 2_656 . ?
O1 Gd2 O14 131.47(10) 2_655 . ?
O2 Gd2 N5 146.61(10) 1_556 . ?
O12 Gd2 N5 77.79(10) . . ?
O13 Gd2 N5 138.18(10) 2_656 . ?
O1 Gd2 N5 74.53(11) 2_655 . ?
O14 Gd2 N5 95.30(12) . . ?
O2 Gd2 N3 75.44(11) 1_556 . ?
O12 Gd2 N3 74.15(10) . . ?
O13 Gd2 N3 137.45(11) 2_656 . ?
O1 Gd2 N3 142.26(11) 2_655 . ?
O14 Gd2 N3 72.92(10) . . ?
N5 Gd2 N3 74.84(12) . . ?
O2 Gd2 O15 132.46(9) 1_556 . ?
O12 Gd2 O15 147.70(9) . . ?
O13 Gd2 O15 69.47(9) 2_656 . ?
O1 Gd2 O15 79.87(9) 2_655 . ?
O14 Gd2 O15 52.08(10) . . ?
N5 Gd2 O15 73.63(10) . . ?
N3 Gd2 O15 111.66(10) . . ?
O2 Gd2 C26 110.96(11) 1_556 . ?
O12 Gd2 C26 161.39(10) . . ?
O13 Gd2 C26 69.65(10) 2_656 . ?
O1 Gd2 C26 105.71(11) 2_655 . ?
O14 Gd2 C26 25.85(11) . . ?
N5 Gd2 C26 85.69(11) . . ?
N3 Gd2 C26 93.41(11) . . ?
O15 Gd2 C26 26.34(11) . . ?
O2 Gd2 O2 76.96(8) 1_556 2_655 ?
O12 Gd2 O2 63.87(8) . 2_655 ?
O13 Gd2 O2 67.32(8) 2_656 2_655 ?
O1 Gd2 O2 47.36(8) 2_655 2_655 ?
O14 Gd2 O2 144.22(9) . 2_655 ?
N5 Gd2 O2 113.83(10) . 2_655 ?
N3 Gd2 O2 132.89(9) . 2_655 ?
O15 Gd2 O2 115.18(8) . 2_655 ?
C26 Gd2 O2 132.18(9) . 2_655 ?
O2 Gd2 C1 101.06(9) 1_556 2_655 ?
O12 Gd2 C1 67.03(9) . 2_655 ?
O13 Gd2 C1 74.97(9) 2_656 2_655 ?
O1 Gd2 C1 23.49(9) 2_655 2_655 ?
O14 Gd2 C1 145.95(9) . 2_655 ?
N5 Gd2 C1 92.58(11) . 2_655 ?
N3 Gd2 C1 140.94(10) . 2_655 ?
O15 Gd2 C1 99.31(9) . 2_655 ?
C26 Gd2 C1 122.90(10) . 2_655 ?
O2 Gd2 C1 24.14(8) 2_655 2_655 ?
O2 C1 O1 120.8(3) . . ?
O2 C1 C2 120.8(3) . . ?
O1 C1 C2 118.4(3) . . ?
O2 C1 Gd2 72.54(19) . 2_655 ?
O1 C1 Gd2 49.28(16) . 2_655 ?
C2 C1 Gd2 163.7(2) . 2_655 ?
C7 C2 C3 119.2(3) . . ?
C7 C2 C1 120.1(3) . . ?
C3 C2 C1 120.7(3) . . ?
O3 C3 C4 117.4(3) . . ?
O3 C3 C2 123.2(3) . . ?
C4 C3 C2 119.4(3) . . ?
C3 C4 C5 121.2(3) . . ?
C3 C4 H4 119.4 . . ?
C5 C4 H4 119.4 . . ?
C4 C5 C6 119.3(3) . . ?
C4 C5 C8 119.0(3) . . ?
C6 C5 C8 121.7(3) . . ?
O4 C6 C7 118.3(3) . . ?
O4 C6 C5 122.2(3) . . ?
C7 C6 C5 119.4(3) . . ?
C6 C7 C2 121.5(3) . . ?
C6 C7 H7 119.3 . . ?
C2 C7 H7 119.3 . . ?
O5 C8 O6 121.9(3) . . ?
O5 C8 C5 120.0(3) . . ?
O6 C8 C5 118.1(3) . . ?
N1 C9 N2 112.6(5) . . ?
N1 C9 H9 123.7 . . ?
N2 C9 H9 123.7 . . ?
N2 C10 C11 105.9(5) . . ?
N2 C10 H10 127.0 . . ?
C11 C10 H10 127.0 . . ?
N1 C11 C10 111.1(5) . . ?
N1 C11 H11 124.5 . . ?
C10 C11 H11 124.5 . . ?
O8 C12 O9 124.7(3) . . ?
O8 C12 C13 118.7(3) . . ?
O9 C12 C13 116.6(3) . . ?
C18 C13 C14 119.1(3) . . ?
C18 C13 C12 119.6(3) . . ?
C14 C13 C12 121.3(3) . . ?
O10 C14 C15 117.5(3) . . ?
O10 C14 C13 123.3(3) . . ?
C15 C14 C13 119.3(3) . . ?
C14 C15 C16 121.6(3) . . ?
C14 C15 H15 119.2 . . ?
C16 C15 H15 119.2 . . ?
C15 C16 C17 119.3(3) . . ?
C15 C16 C19 118.7(3) . . ?
C17 C16 C19 122.0(3) . . ?
O11 C17 C18 118.0(3) . . ?
O11 C17 C16 122.9(3) . . ?
C18 C17 C16 119.1(3) . . ?
C17 C18 C13 121.6(3) . . ?
C17 C18 H18 119.2 . . ?
C13 C18 H18 119.2 . . ?
O12 C19 O13 124.7(3) . . ?
O12 C19 C16 118.1(3) . . ?
O13 C19 C16 117.2(3) . . ?
N4 C20 N3 112.5(5) . . ?
N4 C20 H20 123.7 . . ?
N3 C20 H20 123.7 . . ?
C22 C21 N4 105.5(5) . . ?
C22 C21 H21 127.2 . . ?
N4 C21 H21 127.2 . . ?
C21 C22 N3 110.4(5) . . ?
C21 C22 H22 124.8 . . ?
N3 C22 H22 124.8 . . ?
N6 C23 N5 109.4(5) . . ?
N6 C23 H23 125.3 . . ?
N5 C23 H23 125.3 . . ?
C25 C24 N6 107.0(5) . . ?
C25 C24 H24 126.5 . . ?
N6 C24 H24 126.5 . . ?
C24 C25 N5 111.8(5) . . ?
C24 C25 H25 124.1 . . ?
N5 C25 H25 124.1 . . ?
O14 C26 O15 120.5(3) . . ?
O14 C26 C27 119.9(4) . . ?
O15 C26 C27 119.5(4) . . ?
O14 C26 Gd2 57.35(18) . . ?
O15 C26 Gd2 63.62(18) . . ?
C27 C26 Gd2 171.7(3) . . ?
C28 C27 C32 120.3(3) . . ?
C28 C27 C26 120.9(3) . . ?
C32 C27 C26 118.8(3) . . ?
O16 C28 C29 117.9(4) . . ?
O16 C28 C27 122.3(3) . . ?
C29 C28 C27 119.7(4) . . ?
C30 C29 C28 119.9(4) . . ?
C30 C29 H29 120.0 . . ?
C28 C29 H29 120.0 . . ?
C31 C30 C29 120.2(3) . . ?
C31 C30 C33 120.1(3) . . ?
C29 C30 C33 119.7(3) . . ?
O17 C31 C32 116.9(4) . . ?
O17 C31 C30 122.8(3) . . ?
C32 C31 C30 120.2(4) . . ?
C31 C32 C27 119.7(4) . . ?
C31 C32 H32 120.2 . . ?
C27 C32 H32 120.2 . . ?
O18 C33 O19 120.1(3) . . ?
O18 C33 C30 120.7(3) . . ?
O19 C33 C30 119.2(3) . . ?
O18 C33 Gd1 61.27(18) . 1_446 ?
O19 C33 Gd1 58.93(17) . 1_446 ?
C30 C33 Gd1 176.2(3) . 1_446 ?
C9 N1 C11 103.3(4) . . ?
C9 N1 Gd1 127.6(3) . . ?
C11 N1 Gd1 128.1(3) . . ?
C10 N2 C9 107.0(5) . . ?
C10 N2 H2 126.5 . . ?
C9 N2 H2 126.5 . . ?
C20 N3 C22 104.5(4) . . ?
C20 N3 Gd2 126.4(3) . . ?
C22 N3 Gd2 128.1(3) . . ?
C20 N4 C21 107.0(5) . . ?
C20 N4 H4A 126.5 . . ?
C21 N4 H4A 126.5 . . ?
C25 N5 C23 104.3(4) . . ?
C25 N5 Gd2 125.6(3) . . ?
C23 N5 Gd2 130.0(3) . . ?
C23 N6 C24 107.4(5) . . ?
C23 N6 H6 126.3 . . ?
C24 N6 H6 126.3 . . ?
C1 O1 Gd2 107.2(2) . 2_655 ?
C1 O2 Gd2 172.8(2) . 1_554 ?
C1 O2 Gd2 83.3(2) . 2_655 ?
Gd2 O2 Gd2 103.04(8) 1_554 2_655 ?
C3 O3 H3 109.5 . . ?
C6 O4 H4B 109.5 . . ?
C8 O5 Gd1 177.1(2) . . ?
C8 O6 Gd1 111.2(2) . 2_665 ?
Gd1 O7 H7A 126.6 . . ?
Gd1 O7 H7B 119.6 . . ?
H7A O7 H7B 105.9 . . ?
C12 O8 Gd1 136.5(2) . . ?
C12 O9 Gd1 142.1(2) . 2_665 ?
C14 O10 H10A 109.5 . . ?
C17 O11 H11A 109.5 . . ?
C19 O12 Gd2 138.9(2) . . ?
C19 O13 Gd2 137.5(2) . 2_656 ?
C26 O14 Gd2 96.8(2) . . ?
C26 O15 Gd2 90.0(2) . . ?
C28 O16 H16 109.5 . . ?
C31 O17 H17 109.5 . . ?
C33 O18 Gd1 92.8(2) . 1_446 ?
C33 O19 Gd1 94.8(2) . 1_446 ?
C34 N7 C36 108.4(7) . . ?
N7 C34 N8 109.2(8) . . ?
N7 C34 H34 125.4 . . ?
N8 C34 H34 125.4 . . ?
C35 N8 C34 107.2(8) . . ?
C35 N8 H8 126.4 . . ?
C34 N8 H8 126.4 . . ?
N8 C35 C36 107.9(7) . . ?
N8 C35 H35 126.1 . . ?
C36 C35 H35 126.1 . . ?
N7 C36 C35 107.0(8) . . ?
N7 C36 H36 126.5 . . ?
C35 C36 H36 126.5 . . ?
C37 N9 C39 105.3(6) . . ?
N9 C37 N10 111.4(7) . . ?
N9 C37 H37 124.3 . . ?
N10 C37 H37 124.3 . . ?
C38 N10 C37 105.4(6) . . ?
C38 N10 H10B 127.3 . . ?
C37 N10 H10B 127.3 . . ?
C39 C38 N10 109.0(7) . . ?
C39 C38 H38 125.5 . . ?
N10 C38 H38 125.5 . . ?
C38 C39 N9 108.8(8) . . ?
C38 C39 H39 125.6 . . ?
N9 C39 H39 125.6 . . ?
C40 N11 C42 107.9(7) . . ?
N11 C40 N12 110.2(8) . . ?
N11 C40 H40 124.9 . . ?
N12 C40 H40 124.9 . . ?
C41 N12 C40 106.5(9) . . ?
C41 N12 H12A 126.8 . . ?
C40 N12 H12A 126.8 . . ?
N12 C41 C42 110.1(9) . . ?
N12 C41 H41 124.9 . . ?
C42 C41 H41 124.9 . . ?
N11 C42 C41 105.2(8) . . ?
N11 C42 H42 127.4 . . ?
C41 C42 H42 127.4 . . ?
Cl3A C43A Cl1A 110.6 . . ?
Cl3A C43A Cl2A 110.6 . . ?
Cl1A C43A Cl2A 110.6 . . ?
Cl3A C43A H43A 108.3 . . ?
Cl1A C43A H43A 108.3 . . ?
Cl2A C43A H43A 108.3 . . ?
Cl3B C43B Cl1B 110.6 . . ?
Cl3B C43B Cl2B 110.6 . . ?
Cl1B C43B Cl2B 110.6 . . ?
Cl3B C43B H43B 108.3 . . ?
Cl1B C43B H43B 108.3 . . ?
Cl2B C43B H43B 108.3 . . ?

loop_
_geom_bond_atom_site_label_1
_geom_bond_atom_site_label_2
_geom_bond_distance
_geom_bond_site_symmetry_2
_geom_bond_publ_flag
Gd1 O5 2.316(3) . ?
Gd1 O8 2.364(2) . ?
Gd1 O9 2.391(2) 2_665 ?
Gd1 O6 2.425(2) 2_665 ?
Gd1 O7 2.428(3) . ?
Gd1 O19 2.472(2) 1_664 ?
Gd1 O18 2.524(3) 1_664 ?
Gd1 N1 2.538(3) . ?
Gd1 C33 2.875(3) 1_664 ?
Gd2 O2 2.332(2) 1_556 ?
Gd2 O12 2.355(2) . ?
Gd2 O13 2.412(2) 2_656 ?
Gd2 O1 2.420(3) 2_655 ?
Gd2 O14 2.429(3) . ?
Gd2 N5 2.511(3) . ?
Gd2 N3 2.547(3) . ?
Gd2 O15 2.566(3) . ?
Gd2 C26 2.864(3) . ?
Gd2 O2 2.929(3) 2_655 ?
Gd2 C1 3.049(3) 2_655 ?
C1 O2 1.256(4) . ?
C1 O1 1.273(4) . ?
C1 C2 1.491(4) . ?
C1 Gd2 3.049(3) 2_655 ?
C2 C7 1.389(5) . ?
C2 C3 1.409(5) . ?
C3 O3 1.357(5) . ?
C3 C4 1.385(5) . ?
C4 C5 1.393(5) . ?
C4 H4 0.9300 . ?
C5 C6 1.406(5) . ?
C5 C8 1.494(5) . ?
C6 O4 1.360(4) . ?
C6 C7 1.384(5) . ?
C7 H7 0.9300 . ?
C8 O5 1.250(4) . ?
C8 O6 1.267(4) . ?
C9 N1 1.320(6) . ?
C9 N2 1.332(7) . ?
C9 H9 0.9300 . ?
C10 N2 1.328(9) . ?
C10 C11 1.356(7) . ?
C10 H10 0.9300 . ?
C11 N1 1.346(6) . ?
C11 H11 0.9300 . ?
C12 O8 1.256(4) . ?
C12 O9 1.267(4) . ?
C12 C13 1.502(4) . ?
C13 C18 1.393(5) . ?
C13 C14 1.410(5) . ?
C14 O10 1.362(4) . ?
C14 C15 1.387(4) . ?
C15 C16 1.392(5) . ?
C15 H15 0.9300 . ?
C16 C17 1.408(5) . ?
C16 C19 1.497(4) . ?
C17 O11 1.353(4) . ?
C17 C18 1.390(4) . ?
C18 H18 0.9300 . ?
C19 O12 1.248(4) . ?
C19 O13 1.273(4) . ?
C20 N4 1.318(7) . ?
C20 N3 1.323(6) . ?
C20 H20 0.9300 . ?
C21 C22 1.350(8) . ?
C21 N4 1.379(9) . ?
C21 H21 0.9300 . ?
C22 N3 1.366(6) . ?
C22 H22 0.9300 . ?
C23 N6 1.344(7) . ?
C23 N5 1.378(6) . ?
C23 H23 0.9300 . ?
C24 C25 1.331(7) . ?
C24 N6 1.347(8) . ?
C24 H24 0.9300 . ?
C25 N5 1.331(6) . ?
C25 H25 0.9300 . ?
C26 O14 1.258(5) . ?
C26 O15 1.271(5) . ?
C26 C27 1.497(4) . ?
C27 C28 1.399(5) . ?
C27 C32 1.399(6) . ?
C28 O16 1.345(6) . ?
C28 C29 1.398(5) . ?
C29 C30 1.397(5) . ?
C29 H29 0.9300 . ?
C30 C31 1.395(5) . ?
C30 C33 1.493(4) . ?
C31 O17 1.376(6) . ?
C31 C32 1.394(5) . ?
C32 H32 0.9300 . ?
C33 O18 1.260(5) . ?
C33 O19 1.276(5) . ?
C33 Gd1 2.875(3) 1_446 ?
N2 H2 0.8600 . ?
N4 H4A 0.8600 . ?
N6 H6 0.8600 . ?
O1 Gd2 2.420(3) 2_655 ?
O2 Gd2 2.332(2) 1_554 ?
O2 Gd2 2.929(3) 2_655 ?
O3 H3 0.8200 . ?
O4 H4B 0.8200 . ?
O6 Gd1 2.425(2) 2_665 ?
O7 H7A 0.9223 . ?
O7 H7B 0.9356 . ?
O9 Gd1 2.391(2) 2_665 ?
O10 H10A 0.8200 . ?
O11 H11A 0.8200 . ?
O13 Gd2 2.412(2) 2_656 ?
O16 H16 0.8200 . ?
O17 H17 0.8200 . ?
O18 Gd1 2.524(3) 1_446 ?
O19 Gd1 2.472(2) 1_446 ?
N7 C34 1.292(10) . ?
N7 C36 1.328(9) . ?
C34 N8 1.343(10) . ?
C34 H34 0.9300 . ?
N8 C35 1.310(11) . ?
N8 H8 0.8600 . ?
C35 C36 1.355(12) . ?
C35 H35 0.9300 . ?
C36 H36 0.9300 . ?
N9 C37 1.313(8) . ?
N9 C39 1.350(8) . ?
C37 N10 1.334(10) . ?
C37 H37 0.9300 . ?
N10 C38 1.333(12) . ?
N10 H10B 0.8600 . ?
C38 C39 1.316(11) . ?
C38 H38 0.9300 . ?
C39 H39 0.9300 . ?
N11 C40 1.305(10) . ?
N11 C42 1.335(10) . ?
C40 N12 1.336(11) . ?
C40 H40 0.9300 . ?
N12 C41 1.282(11) . ?
N12 H12A 0.8600 . ?
C41 C42 1.372(12) . ?
C41 H41 0.9300 . ?
C42 H42 0.9300 . ?
C43A Cl3A 1.7496 . ?
C43A Cl1A 1.7497 . ?
C43A Cl2A 1.7497 . ?
C43A H43A 0.9809 . ?
C43B Cl3B 1.7495 . ?
C43B Cl1B 1.7497 . ?
C43B Cl2B 1.7498 . ?
C43B H43B 0.9809 . ?

loop_
_geom_hbond_atom_site_label_D
_geom_hbond_atom_site_label_H
_geom_hbond_atom_site_label_A
_geom_hbond_distance_DH
_geom_hbond_distance_HA
_geom_hbond_distance_DA
_geom_hbond_angle_DHA
_geom_hbond_site_symmetry_A
C24 H24 N11 0.93 2.58 3.306(8) 135.5 1_445
N2 H2 O7 0.86 2.09 2.933(5) 165.8 2_765
N4 H4A N7 0.86 1.96 2.804(7) 166.0 .
O3 H3 O1 0.82 1.86 2.578(4) 145.0 .
O4 H4B O6 0.82 1.87 2.588(4) 146.0 .
O7 H7A N9 0.92 1.81 2.719(5) 169.5 .
O7 H7B N11 0.94 1.80 2.722(6) 167.0 .
O10 H10A O9 0.82 1.89 2.586(4) 141.4 .
O10 H10A O19 0.82 2.64 3.192(4) 125.6 2_556
O11 H11A O13 0.82 1.89 2.601(4) 145.3 .
O11 H11A O15 0.82 2.59 3.217(4) 134.9 2_656
O16 H16 O15 0.82 1.86 2.585(5) 147.2 .
O17 H17 O19 0.82 1.84 2.561(5) 146.1 .
N8 H8 O18 0.86 2.62 3.160(12) 121.6 2_556
N10 H10B O17 0.86 2.34 3.072(10) 143.7 2_666
N12 H12A O16 0.86 2.50 3.225(11) 143.0 2_656
